data_4035029
loop_
_publ_author_name
'Zhu, Yu'
'Shao, Li-Dong'
'Deng, Zhen-Tao'
'Bao, Ying'
'Shi, Xin'
'Zhao, Qin-Shi'

_publ_section_title
;
 PIDA/I<sub>2</sub>-Mediated \a- and \b-C(sp<sup>3</sup>)-H Bond Dual
 Functionalization of Tertiary Amines.
;
_journal_issue 17
_journal_name_full 'The Journal of organic chemistry'
_journal_page_first 10166
_journal_page_last 10174
_journal_paper_doi 10.1021/acs.joc.8b01424
_journal_volume 83
_journal_year 2018
_chemical_absolute_configuration ad
_chemical_formula_moiety 'C16 H18 I N O3'
_chemical_formula_sum 'C16 H18 I N O3'
_chemical_formula_weight 399.21
_space_group_crystal_system monoclinic
_space_group_IT_number 4
_space_group_name_Hall 'P 2yb'
_space_group_name_H-M_alt 'P 1 21 1'
_atom_sites_solution_hydrogens geom
_atom_sites_solution_primary direct
_atom_sites_solution_secondary difmap
_audit_creation_method SHELXL-2014/7
_cell_angle_alpha 90
_cell_angle_beta 98.1490(10)
_cell_angle_gamma 90
_cell_formula_units_Z 2
_cell_length_a 8.7161(10)
_cell_length_b 7.7989(9)
_cell_length_c 10.9853(12)
_cell_measurement_reflns_used 7593
_cell_measurement_temperature 100(2)
_cell_measurement_theta_max 30.82
_cell_measurement_theta_min 2.36
_cell_volume 739.20(14)
_computing_cell_refinement 'Bruker SAINT'
_computing_data_collection 'Bruker APEX2'
_computing_data_reduction 'Bruker SAINT'
_computing_molecular_graphics 'Bruker SHELXTL'
_computing_publication_material 'Bruker SHELXTL'
_computing_structure_refinement 'SHELXL-2014 (Sheldrick 2014)'
_computing_structure_solution 'SHELXS-97 (Sheldrick 2008)'
_diffrn_ambient_temperature 100(2)
_diffrn_measured_fraction_theta_full 0.998
_diffrn_measured_fraction_theta_max 0.934
_diffrn_measurement_device_type 'Bruker APEX-II CCD'
_diffrn_measurement_method '\f and \w scans'
_diffrn_radiation_type MoK\a
_diffrn_radiation_wavelength 0.71073
_diffrn_reflns_av_R_equivalents 0.0191
_diffrn_reflns_av_unetI/netI 0.0319
_diffrn_reflns_Laue_measured_fraction_full 0.998
_diffrn_reflns_Laue_measured_fraction_max 0.934
_diffrn_reflns_limit_h_max 11
_diffrn_reflns_limit_h_min -11
_diffrn_reflns_limit_k_max 11
_diffrn_reflns_limit_k_min -10
_diffrn_reflns_limit_l_max 15
_diffrn_reflns_limit_l_min -15
_diffrn_reflns_number 8173
_diffrn_reflns_point_group_measured_fraction_full 0.992
_diffrn_reflns_point_group_measured_fraction_max 0.894
_diffrn_reflns_theta_full 25.242
_diffrn_reflns_theta_max 30.922
_diffrn_reflns_theta_min 1.873
_diffrn_source 'fine-focus sealed tube'
_exptl_absorpt_coefficient_mu 2.176
_exptl_absorpt_correction_type multi-scan
_exptl_absorpt_process_details sadabs
_exptl_crystal_colour colourless
_exptl_crystal_density_diffrn 1.794
_exptl_crystal_description prism
_exptl_crystal_F_000 396
_exptl_crystal_size_max 0.780
_exptl_crystal_size_mid 0.320
_exptl_crystal_size_min 0.120
_exptl_transmission_factor_max 0.1568
_exptl_transmission_factor_min 0.0856
_refine_diff_density_max 0.262
_refine_diff_density_min -0.564
_refine_diff_density_rms 0.080
_refine_ls_abs_structure_details
;
 Flack x determined using 1802 quotients [(I+)-(I-)]/[(I+)+(I-)]
 (Parsons, Flack and Wagner, Acta Cryst. B69 (2013) 249-259).
;
_refine_ls_abs_structure_Flack 0.017(8)
_refine_ls_extinction_method none
_refine_ls_goodness_of_fit_ref 1.108
_refine_ls_hydrogen_treatment constr
_refine_ls_matrix_type full
_refine_ls_number_parameters 191
_refine_ls_number_reflns 4189
_refine_ls_number_restraints 1
_refine_ls_restrained_S_all 1.108
_refine_ls_R_factor_all 0.0150
_refine_ls_R_factor_gt 0.0148
_refine_ls_shift/su_max 0.001
_refine_ls_shift/su_mean 0.000
_refine_ls_structure_factor_coef Fsqd
_refine_ls_weighting_details 'w=1/[\s^2^(Fo^2^)+(0.0057P)^2^] where P=(Fo^2^+2Fc^2^)/3'
_refine_ls_weighting_scheme calc
_refine_ls_wR_factor_gt 0.0377
_refine_ls_wR_factor_ref 0.0377
_reflns_Friedel_coverage 0.797
_reflns_Friedel_fraction_full 0.985
_reflns_Friedel_fraction_max 0.849
_reflns_number_gt 4140
_reflns_number_total 4189
_reflns_threshold_expression 'I > 2\s(I)'
_cod_data_source_file jo8b01424_si_003.cif
_cod_data_source_block mo_fzz06011_0m
_cod_original_sg_symbol_H-M 'P 21'
_cod_database_code 4035029
_shelx_shelxl_version_number 2014/7
_shelx_space_group_comment
;
The symmetry employed for this shelxl refinement is uniquely defined
by the following loop, which should always be used as a source of
symmetry information in preference to the above space-group names.
They are only intended as comments.
;
_shelx_estimated_absorpt_t_min 0.282
_shelx_estimated_absorpt_t_max 0.780

loop_
_space_group_symop_operation_xyz
'x, y, z'
'-x, y+1/2, -z'

loop_
_atom_site_label
_atom_site_type_symbol
_atom_site_fract_x
_atom_site_fract_y
_atom_site_fract_z
_atom_site_U_iso_or_equiv
_atom_site_adp_type
_atom_site_occupancy
_atom_site_site_symmetry_order
_atom_site_calc_flag
_atom_site_refinement_flags_posn
_atom_site_refinement_flags_adp
I1 I 0.95672(2) 0.55055(3) 0.60767(2) 0.01458(4) Uani 1 1 d . .
O1 O 0.7473(2) 0.2265(2) 0.63420(16) 0.0205(4) Uani 1 1 d . .
O2 O 0.54290(17) 0.0452(4) 0.47682(12) 0.0192(3) Uani 1 1 d . .
O3 O 0.4850(2) 0.7672(2) 0.10776(15) 0.0175(3) Uani 1 1 d . .
N1 N 0.5689(2) 0.2322(2) 0.32185(17) 0.0113(3) Uani 1 1 d . .
C1 C 0.7203(3) 0.2743(3) 0.5277(2) 0.0127(4) Uani 1 1 d . .
C2 C 0.7940(3) 0.4229(3) 0.47928(19) 0.0117(4) Uani 1 1 d . .
C3 C 0.7579(3) 0.4747(3) 0.36233(19) 0.0110(4) Uani 1 1 d . .
C4 C 0.8292(3) 0.6270(3) 0.3065(2) 0.0135(4) Uani 1 1 d . .
H12 H 0.9076 0.6796 0.3710 0.016 Uiso 1 1 calc R U
C5 C 0.9126(3) 0.5680(5) 0.19952(19) 0.0155(5) Uani 1 1 d . .
H11 H 0.9535 0.6696 0.1607 0.019 Uiso 1 1 calc R U
H5 H 1.0017 0.4946 0.2322 0.019 Uiso 1 1 calc R U
C6 C 0.8055(3) 0.4677(3) 0.1017(2) 0.0136(4) Uani 1 1 d . .
H8 H 0.7253 0.5482 0.0604 0.016 Uiso 1 1 calc R U
C7 C 0.8944(3) 0.3923(3) 0.0041(2) 0.0180(5) Uani 1 1 d . .
H6 H 0.9443 0.4850 -0.0361 0.027 Uiso 1 1 calc R U
H1 H 0.8224 0.3306 -0.0574 0.027 Uiso 1 1 calc R U
H7 H 0.9737 0.3128 0.0430 0.027 Uiso 1 1 calc R U
C8 C 0.6395(3) 0.3840(3) 0.2712(2) 0.0102(4) Uani 1 1 d . .
C9 C 0.6020(3) 0.1726(3) 0.43823(19) 0.0129(4) Uani 1 1 d . .
C10 C 0.4419(3) 0.1488(3) 0.2387(2) 0.0145(4) Uani 1 1 d . .
H18 H 0.4005 0.0509 0.2813 0.017 Uiso 1 1 calc R U
H17 H 0.4822 0.1044 0.1650 0.017 Uiso 1 1 calc R U
C11 C 0.3128(3) 0.2777(3) 0.2000(2) 0.0170(4) Uani 1 1 d . .
H15 H 0.2320 0.2231 0.1400 0.020 Uiso 1 1 calc R U
H16 H 0.2644 0.3109 0.2729 0.020 Uiso 1 1 calc R U
C12 C 0.3724(3) 0.4374(3) 0.1428(2) 0.0143(4) Uani 1 1 d . .
H13 H 0.2876 0.5220 0.1247 0.017 Uiso 1 1 calc R U
H14 H 0.4102 0.4074 0.0647 0.017 Uiso 1 1 calc R U
C13 C 0.5046(2) 0.5146(2) 0.23279(19) 0.0106(4) Uani 1 1 d . .
H2 H 0.4590 0.5381 0.3097 0.013 Uiso 1 1 calc R U
C14 C 0.5586(3) 0.6874(3) 0.1919(2) 0.0129(4) Uani 1 1 d . .
C15 C 0.7016(3) 0.7615(3) 0.2665(2) 0.0150(4) Uani 1 1 d . .
H3 H 0.6718 0.8169 0.3408 0.018 Uiso 1 1 calc R U
H4 H 0.7445 0.8514 0.2174 0.018 Uiso 1 1 calc R U
C16 C 0.7226(3) 0.3241(3) 0.16275(19) 0.0121(4) Uani 1 1 d . .
H10 H 0.7996 0.2352 0.1932 0.015 Uiso 1 1 calc R U
H9 H 0.6452 0.2703 0.0996 0.015 Uiso 1 1 calc R U

loop_
_atom_site_aniso_label
_atom_site_aniso_U_11
_atom_site_aniso_U_22
_atom_site_aniso_U_33
_atom_site_aniso_U_23
_atom_site_aniso_U_13
_atom_site_aniso_U_12
I1 0.01470(7) 0.01544(7) 0.01238(6) -0.00143(8) -0.00227(4) -0.00124(8)
O1 0.0215(9) 0.0267(10) 0.0127(7) 0.0054(7) -0.0002(6) -0.0061(7)
O2 0.0236(7) 0.0181(7) 0.0159(6) 0.0014(12) 0.0026(5) -0.0066(12)
O3 0.0201(8) 0.0173(9) 0.0146(8) 0.0025(6) 0.0010(6) 0.0037(7)
N1 0.0119(9) 0.0106(8) 0.0112(8) 0.0002(6) 0.0009(6) -0.0024(7)
C1 0.0109(10) 0.0150(10) 0.0123(9) 0.0007(8) 0.0014(7) -0.0010(8)
C2 0.0107(10) 0.0119(10) 0.0122(9) -0.0016(7) 0.0005(7) -0.0005(7)
C3 0.0105(10) 0.0109(9) 0.0114(9) -0.0009(7) 0.0011(7) 0.0015(8)
C4 0.0134(10) 0.0121(10) 0.0141(9) 0.0013(8) -0.0007(8) -0.0021(8)
C5 0.0157(9) 0.0153(14) 0.0162(8) 0.0021(10) 0.0044(7) -0.0017(11)
C6 0.0137(10) 0.0151(10) 0.0123(9) 0.0011(8) 0.0032(7) 0.0021(8)
C7 0.0179(11) 0.0207(12) 0.0169(10) -0.0001(9) 0.0074(8) 0.0025(9)
C8 0.0106(10) 0.0092(10) 0.0107(9) 0.0002(7) 0.0008(8) -0.0002(8)
C9 0.0126(10) 0.0149(10) 0.0112(9) -0.0008(8) 0.0021(8) 0.0006(8)
C10 0.0143(10) 0.0138(11) 0.0145(9) -0.0005(8) -0.0014(8) -0.0029(8)
C11 0.0138(11) 0.0177(11) 0.0185(10) -0.0003(9) -0.0017(8) -0.0013(9)
C12 0.0123(10) 0.0163(11) 0.0133(9) 0.0000(8) -0.0016(8) 0.0008(8)
C13 0.0110(9) 0.0099(13) 0.0106(8) 0.0008(6) 0.0001(6) 0.0013(7)
C14 0.0148(10) 0.0121(10) 0.0124(9) -0.0011(8) 0.0037(8) 0.0025(8)
C15 0.0180(12) 0.0106(11) 0.0159(10) 0.0008(8) 0.0003(9) -0.0005(9)
C16 0.0126(10) 0.0130(10) 0.0106(9) -0.0011(7) 0.0013(7) 0.0019(8)

loop_
_atom_type_symbol
_atom_type_description
_atom_type_scat_dispersion_real
_atom_type_scat_dispersion_imag
_atom_type_scat_source
C C 0.0033 0.0016 'International Tables Vol C Tables 4.2.6.8 and 6.1.1.4'
H H 0.0000 0.0000 'International Tables Vol C Tables 4.2.6.8 and 6.1.1.4'
N N 0.0061 0.0033 'International Tables Vol C Tables 4.2.6.8 and 6.1.1.4'
O O 0.0106 0.0060 'International Tables Vol C Tables 4.2.6.8 and 6.1.1.4'
I I -0.4742 1.8119 'International Tables Vol C Tables 4.2.6.8 and 6.1.1.4'

loop_
_geom_angle_atom_site_label_1
_geom_angle_atom_site_label_2
_geom_angle_atom_site_label_3
_geom_angle
C9 N1 C8 125.92(19)
C9 N1 C10 118.19(18)
C8 N1 C10 115.69(17)
O1 C1 C2 123.9(2)
O1 C1 C9 118.4(2)
C2 C1 C9 117.72(19)
C3 C2 C1 122.2(2)
C3 C2 I1 122.94(17)
C1 C2 I1 114.87(15)
C2 C3 C8 122.7(2)
C2 C3 C4 124.9(2)
C8 C3 C4 112.44(18)
C3 C4 C5 109.9(2)
C3 C4 C15 109.18(19)
C5 C4 C15 112.6(2)
C3 C4 H12 108.3
C5 C4 H12 108.3
C15 C4 H12 108.3
C6 C5 C4 112.44(18)
C6 C5 H11 109.1
C4 C5 H11 109.1
C6 C5 H5 109.1
C4 C5 H5 109.1
H11 C5 H5 107.8
C7 C6 C5 111.68(19)
C7 C6 C16 110.04(19)
C5 C6 C16 110.05(19)
C7 C6 H8 108.3
C5 C6 H8 108.3
C16 C6 H8 108.3
C6 C7 H6 109.5
C6 C7 H1 109.5
H6 C7 H1 109.5
C6 C7 H7 109.5
H6 C7 H7 109.5
H1 C7 H7 109.5
N1 C8 C3 114.07(18)
N1 C8 C16 108.22(18)
C3 C8 C16 107.48(19)
N1 C8 C13 106.57(18)
C3 C8 C13 106.90(18)
C16 C8 C13 113.76(17)
O2 C9 N1 124.3(2)
O2 C9 C1 118.31(19)
N1 C9 C1 117.4(2)
N1 C10 C11 109.88(19)
N1 C10 H18 109.7
C11 C10 H18 109.7
N1 C10 H17 109.7
C11 C10 H17 109.7
H18 C10 H17 108.2
C12 C11 C10 111.93(19)
C12 C11 H15 109.2
C10 C11 H15 109.2
C12 C11 H16 109.2
C10 C11 H16 109.2
H15 C11 H16 107.9
C11 C12 C13 109.01(17)
C11 C12 H13 109.9
C13 C12 H13 109.9
C11 C12 H14 109.9
C13 C12 H14 109.9
H13 C12 H14 108.3
C14 C13 C12 113.27(17)
C14 C13 C8 113.88(17)
C12 C13 C8 112.67(17)
C14 C13 H2 105.3
C12 C13 H2 105.3
C8 C13 H2 105.3
O3 C14 C15 121.5(2)
O3 C14 C13 121.8(2)
C15 C14 C13 116.57(19)
C14 C15 C4 113.6(2)
C14 C15 H3 108.8
C4 C15 H3 108.8
C14 C15 H4 108.8
C4 C15 H4 108.8
H3 C15 H4 107.7
C6 C16 C8 114.55(18)
C6 C16 H10 108.6
C8 C16 H10 108.6
C6 C16 H9 108.6
C8 C16 H9 108.6
H10 C16 H9 107.6

loop_
_geom_bond_atom_site_label_1
_geom_bond_atom_site_label_2
_geom_bond_distance
I1 C2 2.104(2)
O1 C1 1.218(3)
O2 C9 1.222(4)
O3 C14 1.218(3)
N1 C9 1.353(3)
N1 C8 1.479(3)
N1 C10 1.482(3)
C1 C2 1.461(3)
C1 C9 1.540(3)
C2 C3 1.341(3)
C3 C8 1.509(3)
C3 C4 1.510(3)
C4 C5 1.538(3)
C4 C15 1.547(3)
C4 H12 1.0000
C5 C6 1.534(3)
C5 H11 0.9900
C5 H5 0.9900
C6 C7 1.527(3)
C6 C16 1.537(3)
C6 H8 1.0000
C7 H6 0.9800
C7 H1 0.9800
C7 H7 0.9800
C8 C16 1.552(3)
C8 C13 1.568(3)
C10 C11 1.524(3)
C10 H18 0.9900
C10 H17 0.9900
C11 C12 1.519(3)
C11 H15 0.9900
C11 H16 0.9900
C12 C13 1.531(3)
C12 H13 0.9900
C12 H14 0.9900
C13 C14 1.517(3)
C13 H2 1.0000
C14 C15 1.506(4)
C15 H3 0.9900
C15 H4 0.9900
C16 H10 0.9900
C16 H9 0.9900

loop_
_geom_hbond_atom_site_label_D
_geom_hbond_atom_site_label_H
_geom_hbond_atom_site_label_A
_geom_hbond_distance_DH
_geom_hbond_distance_HA
_geom_hbond_distance_DA
_geom_hbond_angle_DHA
_geom_hbond_site_symmetry_A
C16 H9 O3 0.99 2.40 3.283(3) 148.6 2_645
C16 H10 I1 0.99 3.17 4.090(2) 155.1 2_746
C13 H2 O2 1.00 2.35 3.283(2) 155.2 2_656
C13 H2 O1 1.00 2.47 3.255(3) 135.3 2_656
C11 H16 I1 0.99 3.21 3.811(2) 120.9 2_646
C16 H9 O3 0.99 2.40 3.283(3) 148.6 2_645
C16 H10 I1 0.99 3.17 4.090(2) 155.1 2_746
C13 H2 O2 1.00 2.35 3.283(2) 155.2 2_656
C13 H2 O1 1.00 2.47 3.255(3) 135.3 2_656
C11 H16 I1 0.99 3.21 3.811(2) 120.9 2_646
C16 H9 O3 0.99 2.40 3.283(3) 148.6 2_645
C16 H10 I1 0.99 3.17 4.090(2) 155.1 2_746
C13 H2 O2 1.00 2.35 3.283(2) 155.2 2_656
C13 H2 O1 1.00 2.47 3.255(3) 135.3 2_656
C11 H16 I1 0.99 3.21 3.811(2) 120.9 2_646
C16 H9 O3 0.99 2.40 3.283(3) 148.6 2_645
C16 H10 I1 0.99 3.17 4.090(2) 155.1 2_746
C13 H2 O2 1.00 2.35 3.283(2) 155.2 2_656
C13 H2 O1 1.00 2.47 3.255(3) 135.3 2_656
C11 H16 I1 0.99 3.21 3.811(2) 120.9 2_646
C16 H9 O3 0.99 2.40 3.283(3) 148.6 2_645
C16 H10 I1 0.99 3.17 4.090(2) 155.1 2_746
C13 H2 O2 1.00 2.35 3.283(2) 155.2 2_656
C13 H2 O1 1.00 2.47 3.255(3) 135.3 2_656
C11 H16 I1 0.99 3.21 3.811(2) 120.9 2_646
C11 H16 I1 0.99 3.21 3.811(2) 120.9 2_646
C13 H2 O1 1.00 2.47 3.255(3) 135.3 2_656
C13 H2 O2 1.00 2.35 3.283(2) 155.2 2_656
C16 H10 I1 0.99 3.17 4.090(2) 155.1 2_746
C16 H9 O3 0.99 2.40 3.283(3) 148.6 2_645
C11 H16 I1 0.99 3.21 3.811(2) 120.9 2_646
C13 H2 O1 1.00 2.47 3.255(3) 135.3 2_656
C13 H2 O2 1.00 2.35 3.283(2) 155.2 2_656
C16 H10 I1 0.99 3.17 4.090(2) 155.1 2_746
C16 H9 O3 0.99 2.40 3.283(3) 148.6 2_645
C11 H16 I1 0.99 3.21 3.811(2) 120.9 2_646
C13 H2 O1 1.00 2.47 3.255(3) 135.3 2_656
C13 H2 O2 1.00 2.35 3.283(2) 155.2 2_656
C16 H10 I1 0.99 3.17 4.090(2) 155.1 2_746
C16 H9 O3 0.99 2.40 3.283(3) 148.6 2_645
C11 H16 I1 0.99 3.21 3.811(2) 120.9 2_646
C13 H2 O1 1.00 2.47 3.255(3) 135.3 2_656
C13 H2 O2 1.00 2.35 3.283(2) 155.2 2_656
C16 H10 I1 0.99 3.17 4.090(2) 155.1 2_746
C16 H9 O3 0.99 2.40 3.283(3) 148.6 2_645

loop_
_geom_torsion_atom_site_label_1
_geom_torsion_atom_site_label_2
_geom_torsion_atom_site_label_3
_geom_torsion_atom_site_label_4
_geom_torsion
O1 C1 C2 C3 -178.0(2)
C9 C1 C2 C3 2.2(3)
O1 C1 C2 I1 0.9(3)
C9 C1 C2 I1 -178.90(15)
C1 C2 C3 C8 -0.3(3)
I1 C2 C3 C8 -179.12(17)
C1 C2 C3 C4 179.8(2)
I1 C2 C3 C4 1.0(3)
C2 C3 C4 C5 119.1(2)
C8 C3 C4 C5 -60.7(2)
C2 C3 C4 C15 -116.9(2)
C8 C3 C4 C15 63.2(2)
C3 C4 C5 C6 55.6(3)
C15 C4 C5 C6 -66.4(3)
C4 C5 C6 C7 -173.3(2)
C4 C5 C6 C16 -50.8(3)
C9 N1 C8 C3 -0.1(3)
C10 N1 C8 C3 174.69(19)
C9 N1 C8 C16 119.5(2)
C10 N1 C8 C16 -65.8(2)
C9 N1 C8 C13 -117.8(2)
C10 N1 C8 C13 57.0(2)
C2 C3 C8 N1 -0.9(3)
C4 C3 C8 N1 179.03(19)
C2 C3 C8 C16 -120.8(2)
C4 C3 C8 C16 59.1(2)
C2 C3 C8 C13 116.7(2)
C4 C3 C8 C13 -63.4(2)
C8 N1 C9 O2 -179.0(2)
C10 N1 C9 O2 6.4(3)
C8 N1 C9 C1 1.9(3)
C10 N1 C9 C1 -172.71(19)
O1 C1 C9 O2 -1.9(3)
C2 C1 C9 O2 177.9(2)
O1 C1 C9 N1 177.3(2)
C2 C1 C9 N1 -2.9(3)
C9 N1 C10 C11 117.3(2)
C8 N1 C10 C11 -57.9(3)
N1 C10 C11 C12 54.9(3)
C10 C11 C12 C13 -55.2(3)
C11 C12 C13 C14 -172.45(18)
C11 C12 C13 C8 56.5(2)
N1 C8 C13 C14 173.42(17)
C3 C8 C13 C14 51.1(2)
C16 C8 C13 C14 -67.4(2)
N1 C8 C13 C12 -55.8(2)
C3 C8 C13 C12 -178.16(18)
C16 C8 C13 C12 63.4(2)
C12 C13 C14 O3 12.0(3)
C8 C13 C14 O3 142.5(2)
C12 C13 C14 C15 -172.3(2)
C8 C13 C14 C15 -41.8(3)
O3 C14 C15 C4 -144.1(2)
C13 C14 C15 C4 40.3(3)
C3 C4 C15 C14 -48.9(3)
C5 C4 C15 C14 73.5(3)
C7 C6 C16 C8 175.17(19)
C5 C6 C16 C8 51.7(3)
N1 C8 C16 C6 -178.69(18)
C3 C8 C16 C6 -55.1(2)
C13 C8 C16 C6 63.1(2)
